data_4308225
loop_
_publ_author_name
'Richard D. Adams'
'Burjor Captain'
'Lei Zhu'

_publ_section_title
;
Addition of Pt(PBut3) to Osmium-Tin Cluster Complexes
;
_journal_name_full 'Inorganic Chemistry'
_journal_page_first 4605
_journal_page_last 4611
_journal_paper_doi 10.1021/ic070261a
_journal_volume 46
_journal_year 2007
_chemical_formula_sum 'C41 H54 Cl O16 Os4 P2 Pt2 Sn'
_chemical_formula_weight 2169.90
_chemical_name_systematic
; 
 ? 
;
_space_group_IT_number 34
_symmetry_cell_setting orthorhombic
_symmetry_space_group_name_Hall 'P 2 -2n'
_symmetry_space_group_name_H-M 'P n n 2'
_atom_sites_solution_hydrogens geom
_atom_sites_solution_primary direct
_atom_sites_solution_secondary difmap
_audit_creation_method SHELXL-97
_cell_angle_alpha 90.00
_cell_angle_beta 90.00
_cell_angle_gamma 90.00
_cell_formula_units_Z 2
_cell_length_a 12.0543(3)
_cell_length_b 26.5750(6)
_cell_length_c 8.9479(2)
_cell_measurement_reflns_used 7431
_cell_measurement_temperature 294(2)
_cell_measurement_theta_max 28.24
_cell_measurement_theta_min 2.28
_cell_volume 2866.40(12)
_computing_cell_refinement 'SAINT+  V6.2 (Bruker, 2001)'
_computing_data_collection 'SMART V5.625 (Bruker, 2001)'
_computing_data_reduction 'SAINT+  V6.2'
_computing_molecular_graphics 'SHELXTL V6.1 (Sheldrick, 1997)'
_computing_publication_material 'SHELXTL V6.1'
_computing_structure_refinement 'SHELXL-97 (Sheldrick, 1997)'
_computing_structure_solution 'SHELXS-97 (Sheldrick, 1990)'
_diffrn_ambient_temperature 294(2)
_diffrn_measured_fraction_theta_full 1.000
_diffrn_measured_fraction_theta_max 1.000
_diffrn_measurement_device_type 'Bruker SMART APEX CCD diffractometer'
_diffrn_measurement_method 'omega scans'
_diffrn_radiation_monochromator graphite
_diffrn_radiation_source 'fine-focus sealed tube'
_diffrn_radiation_type MoK\a
_diffrn_radiation_wavelength 0.71073
_diffrn_reflns_av_R_equivalents 0.0245
_diffrn_reflns_av_sigmaI/netI 0.0280
_diffrn_reflns_limit_h_max 16
_diffrn_reflns_limit_h_min -16
_diffrn_reflns_limit_k_max 35
_diffrn_reflns_limit_k_min -35
_diffrn_reflns_limit_l_max 11
_diffrn_reflns_limit_l_min -11
_diffrn_reflns_number 29402
_diffrn_reflns_theta_full 28.28
_diffrn_reflns_theta_max 28.28
_diffrn_reflns_theta_min 1.86
_diffrn_standards_decay_% <1%
_exptl_absorpt_coefficient_mu 14.278
_exptl_absorpt_correction_T_max 1.000
_exptl_absorpt_correction_T_min 0.475
_exptl_absorpt_correction_type SADABS
_exptl_absorpt_process_details '(SADABS, Bruker, 1997)'
_exptl_crystal_colour orange
_exptl_crystal_density_diffrn 2.514
_exptl_crystal_density_method 'not measured'
_exptl_crystal_description bar
_exptl_crystal_F_000 1970
_exptl_crystal_size_max 0.22
_exptl_crystal_size_mid 0.18
_exptl_crystal_size_min 0.06
_refine_diff_density_max 2.328
_refine_diff_density_min -0.551
_refine_diff_density_rms 0.146
_refine_ls_abs_structure_details 'Flack H D (1983), Acta Cryst. A39, 876-881'
_refine_ls_abs_structure_Flack 0.024(6)
_refine_ls_extinction_method none
_refine_ls_goodness_of_fit_ref 1.042
_refine_ls_hydrogen_treatment mixed
_refine_ls_matrix_type full
_refine_ls_number_parameters 311
_refine_ls_number_reflns 7064
_refine_ls_number_restraints 3
_refine_ls_restrained_S_all 1.045
_refine_ls_R_factor_all 0.0241
_refine_ls_R_factor_gt 0.0222
_refine_ls_shift/su_max 0.005
_refine_ls_shift/su_mean 0.000
_refine_ls_structure_factor_coef Fsqd
_refine_ls_weighting_details 'calc w=1/[\s^2^(Fo^2^)+(0.0320P)^2^+1.4610P] where P=(Fo^2^+2Fc^2^)/3'
_refine_ls_weighting_scheme calc
_refine_ls_wR_factor_gt 0.0575
_refine_ls_wR_factor_ref 0.0589
_reflns_number_gt 6733
_reflns_number_total 7064
_reflns_threshold_expression >2sigma(I)
_cod_data_source_file ic070261a-file002_4.cif
_cod_data_source_block pnn2
_cod_depositor_comments
;
The following automatic conversions were performed:
'_symmetry_cell_setting' value 'Orthorhombic' changed to 'orthorhombic'
according to '/home/saulius/struct/CIF-dictionaries/cif_core.dic'
dictionary named 'cif_core.dic' version 2.4.1 from 2010-06-29.

Automatic conversion script
Id: cif_fix_enum 1527 2010-12-29 10:47:43Z saulius 
;
_cod_database_code 4308225

loop_
_symmetry_equiv_pos_as_xyz
'x, y, z'
'-x, -y, z'
'x+1/2, -y+1/2, z+1/2'
'-x+1/2, y+1/2, z+1/2'

loop_
_atom_site_label
_atom_site_type_symbol
_atom_site_fract_x
_atom_site_fract_y
_atom_site_fract_z
_atom_site_U_iso_or_equiv
_atom_site_adp_type
_atom_site_occupancy
_atom_site_symmetry_multiplicity
_atom_site_calc_flag
_atom_site_refinement_flags
_atom_site_disorder_assembly
_atom_site_disorder_group
Pt1 Pt 0.226829(18) 0.865634(8) -0.00605(3) 0.03527(5) Uani 1 1 d . . .
Os1 Os 0.030313(19) 0.907583(8) 0.09190(3) 0.03667(6) Uani 1 1 d . . .
Os2 Os 0.17249(2) 0.953843(9) -0.15046(3) 0.04238(6) Uani 1 1 d . . .
Sn1 Sn 0.0000 1.0000 -0.02153(7) 0.04063(13) Uani 1 2 d S . .
P1 P 0.37788(13) 0.81419(6) 0.06341(18) 0.0376(3) Uani 1 1 d . . .
O11 O -0.1312(6) 0.8715(3) -0.1489(9) 0.087(2) Uani 1 1 d . . .
O12 O -0.1610(6) 0.9011(3) 0.3113(8) 0.090(2) Uani 1 1 d . . .
O13 O 0.1754(6) 0.9542(3) 0.3391(9) 0.0831(19) Uani 1 1 d . . .
O14 O 0.0609(4) 0.79307(16) 0.1228(7) 0.0542(12) Uani 1 1 d . . .
O21 O 0.0115(6) 0.9205(3) -0.3969(9) 0.094(2) Uani 1 1 d . . .
O22 O 0.2430(9) 1.0368(3) -0.3611(11) 0.129(4) Uani 1 1 d . . .
O23 O 0.3269(6) 1.0001(3) 0.0883(10) 0.091(2) Uani 1 1 d . . .
O24 O 0.3095(7) 0.8750(3) -0.3186(7) 0.085(2) Uani 1 1 d . . .
C11 C -0.0705(6) 0.8848(3) -0.0629(9) 0.0513(16) Uani 1 1 d . . .
C12 C -0.0877(6) 0.9037(3) 0.2291(9) 0.0532(17) Uani 1 1 d . . .
C13 C 0.1218(7) 0.9366(3) 0.2476(8) 0.0540(17) Uani 1 1 d . . .
C14 C 0.0921(5) 0.8344(2) 0.1038(7) 0.0426(13) Uani 1 1 d . . .
C21 C 0.0687(7) 0.9309(3) -0.3014(10) 0.0611(19) Uani 1 1 d . . .
C22 C 0.2162(9) 1.0052(3) -0.2806(11) 0.076(3) Uani 1 1 d . . .
C23 C 0.2689(7) 0.9824(3) 0.0025(11) 0.0600(19) Uani 1 1 d . . .
C24 C 0.2719(7) 0.8923(3) -0.2131(8) 0.0532(17) Uani 1 1 d . . .
C31 C 0.5164(5) 0.8405(3) -0.0108(10) 0.0520(16) Uani 1 1 d . . .
C32 C 0.5320(7) 0.8265(4) -0.1786(9) 0.066(2) Uani 1 1 d . . .
H32A H 0.5982 0.8421 -0.2161 0.098 Uiso 1 1 calc R . .
H32B H 0.4692 0.8380 -0.2350 0.098 Uiso 1 1 calc R . .
H32C H 0.5383 0.7906 -0.1881 0.098 Uiso 1 1 calc R . .
C33 C 0.5138(6) 0.8979(3) 0.0006(12) 0.0600(19) Uani 1 1 d . . .
H33A H 0.5244 0.9077 0.1029 0.090 Uiso 1 1 calc R . .
H33B H 0.4435 0.9101 -0.0341 0.090 Uiso 1 1 calc R . .
H33C H 0.5721 0.9118 -0.0597 0.090 Uiso 1 1 calc R . .
C34 C 0.6201(6) 0.8212(4) 0.0705(11) 0.070(2) Uani 1 1 d . . .
H34A H 0.6853 0.8329 0.0195 0.105 Uiso 1 1 calc R . .
H34B H 0.6195 0.7851 0.0714 0.105 Uiso 1 1 calc R . .
H34C H 0.6203 0.8335 0.1713 0.105 Uiso 1 1 calc R . .
C35 C 0.3632(5) 0.7470(2) -0.0076(10) 0.0473(14) Uani 1 1 d . . .
C36 C 0.3215(7) 0.7487(3) -0.1708(10) 0.065(2) Uani 1 1 d . . .
H36A H 0.3708 0.7690 -0.2296 0.098 Uiso 1 1 calc R . .
H36B H 0.2484 0.7631 -0.1733 0.098 Uiso 1 1 calc R . .
H36C H 0.3192 0.7152 -0.2107 0.098 Uiso 1 1 calc R . .
C37 C 0.4699(6) 0.7146(3) -0.0059(12) 0.064(2) Uani 1 1 d . . .
H37A H 0.4545 0.6823 -0.0493 0.096 Uiso 1 1 calc R . .
H37B H 0.4945 0.7103 0.0953 0.096 Uiso 1 1 calc R . .
H37C H 0.5267 0.7312 -0.0627 0.096 Uiso 1 1 calc R . .
C38 C 0.2743(6) 0.7174(3) 0.0803(13) 0.067(2) Uani 1 1 d . . .
H38A H 0.2042 0.7343 0.0718 0.100 Uiso 1 1 calc R . .
H38B H 0.2954 0.7156 0.1837 0.100 Uiso 1 1 calc R . .
H38C H 0.2682 0.6841 0.0403 0.100 Uiso 1 1 calc R . .
C39 C 0.3891(6) 0.8143(3) 0.2775(8) 0.0501(16) Uani 1 1 d . . .
C40 C 0.4273(8) 0.8654(4) 0.3262(11) 0.077(3) Uani 1 1 d . . .
H40A H 0.4241 0.8676 0.4332 0.116 Uiso 1 1 calc R . .
H40B H 0.3800 0.8906 0.2831 0.116 Uiso 1 1 calc R . .
H40C H 0.5022 0.8707 0.2934 0.116 Uiso 1 1 calc R . .
C41 C 0.2726(6) 0.8062(3) 0.3484(9) 0.0609(19) Uani 1 1 d . . .
H41A H 0.2807 0.7991 0.4531 0.091 Uiso 1 1 calc R . .
H41B H 0.2364 0.7784 0.3002 0.091 Uiso 1 1 calc R . .
H41C H 0.2288 0.8361 0.3358 0.091 Uiso 1 1 calc R . .
C42 C 0.4658(7) 0.7714(4) 0.3410(11) 0.073(2) Uani 1 1 d . . .
H42A H 0.5409 0.7771 0.3093 0.110 Uiso 1 1 calc R . .
H42B H 0.4408 0.7394 0.3043 0.110 Uiso 1 1 calc R . .
H42C H 0.4626 0.7716 0.4482 0.110 Uiso 1 1 calc R . .
C1S C 0.498(3) 0.0296(10) 0.5473(19) 0.133(11) Uiso 0.50 1 d PD . .
Cl1S Cl 0.5000 0.0000 0.3782(19) 0.159(5) Uiso 0.50 2 d SPD . .
Cl2S Cl 0.5000 0.0000 0.7063(11) 0.097(2) Uiso 0.50 2 d SPD . .

loop_
_atom_site_aniso_label
_atom_site_aniso_U_11
_atom_site_aniso_U_22
_atom_site_aniso_U_33
_atom_site_aniso_U_23
_atom_site_aniso_U_13
_atom_site_aniso_U_12
Pt1 0.03695(11) 0.03182(10) 0.03704(10) -0.00162(9) 0.00515(9) 0.00230(8)
Os1 0.03805(11) 0.03083(10) 0.04113(11) 0.00085(9) 0.00693(10) 0.00279(8)
Os2 0.04707(14) 0.03719(12) 0.04288(12) 0.00617(10) 0.01027(11) 0.00394(10)
Sn1 0.0457(3) 0.0303(2) 0.0458(3) 0.000 0.000 0.0060(2)
P1 0.0360(7) 0.0356(7) 0.0413(8) -0.0020(6) 0.0046(6) 0.0033(6)
O11 0.081(4) 0.096(5) 0.084(4) -0.012(4) -0.021(4) -0.023(4)
O12 0.078(4) 0.107(5) 0.084(5) 0.002(4) 0.043(4) 0.005(4)
O13 0.099(5) 0.095(5) 0.055(3) -0.015(3) -0.009(4) -0.015(4)
O14 0.047(2) 0.033(2) 0.083(4) 0.010(2) 0.010(3) 0.0003(18)
O21 0.093(5) 0.135(7) 0.055(4) -0.014(4) -0.016(4) -0.004(5)
O22 0.167(9) 0.090(6) 0.129(8) 0.062(6) 0.061(7) 0.005(5)
O23 0.100(5) 0.079(4) 0.093(5) -0.013(4) -0.010(4) -0.034(4)
O24 0.117(5) 0.091(5) 0.047(3) 0.003(3) 0.021(3) 0.052(4)
C11 0.051(4) 0.040(3) 0.063(4) -0.001(3) -0.002(3) -0.004(3)
C12 0.047(4) 0.049(4) 0.063(4) 0.006(3) 0.015(3) -0.001(3)
C13 0.060(4) 0.059(4) 0.043(4) -0.004(3) 0.008(3) -0.003(3)
C14 0.049(3) 0.038(3) 0.040(3) 0.004(3) 0.004(3) 0.008(2)
C21 0.056(5) 0.073(5) 0.054(4) -0.006(4) 0.009(4) 0.002(4)
C22 0.094(7) 0.060(5) 0.074(6) 0.025(4) 0.021(5) 0.004(4)
C23 0.066(5) 0.047(4) 0.067(5) 0.001(4) 0.018(4) -0.014(3)
C24 0.064(5) 0.051(4) 0.045(4) 0.004(3) 0.008(3) 0.012(3)
C31 0.041(3) 0.057(4) 0.059(4) -0.006(4) 0.009(3) -0.004(3)
C32 0.054(5) 0.085(6) 0.057(5) -0.003(4) 0.022(4) -0.002(4)
C33 0.045(4) 0.053(4) 0.082(5) -0.006(4) 0.007(4) -0.016(3)
C34 0.042(4) 0.089(6) 0.078(6) -0.005(5) 0.002(4) -0.001(4)
C35 0.042(3) 0.033(3) 0.066(4) 0.000(3) 0.003(3) 0.004(2)
C36 0.059(5) 0.064(5) 0.073(6) -0.029(4) -0.011(4) 0.008(4)
C37 0.054(4) 0.050(4) 0.087(6) 0.001(4) 0.004(4) 0.014(3)
C38 0.050(4) 0.041(4) 0.109(7) 0.009(4) 0.010(5) -0.002(3)
C39 0.045(4) 0.066(4) 0.039(3) 0.004(3) -0.003(3) 0.004(3)
C40 0.073(6) 0.100(7) 0.058(5) -0.029(5) -0.005(5) -0.006(5)
C41 0.064(5) 0.081(5) 0.038(3) 0.008(4) 0.008(4) 0.007(4)
C42 0.072(6) 0.095(7) 0.053(4) 0.017(5) -0.014(4) 0.010(5)

loop_
_atom_type_symbol
_atom_type_description
_atom_type_scat_dispersion_real
_atom_type_scat_dispersion_imag
_atom_type_scat_source
C C 0.0033 0.0016 'International Tables Vol C Tables 4.2.6.8 and 6.1.1.4'
H H 0.0000 0.0000 'International Tables Vol C Tables 4.2.6.8 and 6.1.1.4'
O O 0.0106 0.0060 'International Tables Vol C Tables 4.2.6.8 and 6.1.1.4'
P P 0.1023 0.0942 'International Tables Vol C Tables 4.2.6.8 and 6.1.1.4'
Sn Sn -0.6537 1.4246 'International Tables Vol C Tables 4.2.6.8 and 6.1.1.4'
Os Os -1.2165 7.6030 'International Tables Vol C Tables 4.2.6.8 and 6.1.1.4'
Pt Pt -1.7033 8.3905 'International Tables Vol C Tables 4.2.6.8 and 6.1.1.4'
Cl Cl 0.1484 0.1585 'International Tables Vol C Tables 4.2.6.8 and 6.1.1.4'

loop_
_geom_angle_atom_site_label_1
_geom_angle_atom_site_label_2
_geom_angle_atom_site_label_3
_geom_angle
_geom_angle_site_symmetry_1
_geom_angle_site_symmetry_3
_geom_angle_publ_flag
C24 Pt1 C14 140.6(3) . . ?
C24 Pt1 P1 103.5(2) . . ?
C14 Pt1 P1 104.34(17) . . ?
C24 Pt1 Os2 49.2(2) . . ?
C14 Pt1 Os2 112.15(16) . . ?
P1 Pt1 Os2 143.09(4) . . ?
C24 Pt1 Os1 111.9(2) . . ?
C14 Pt1 Os1 48.59(16) . . ?
P1 Pt1 Os1 144.32(4) . . ?
Os2 Pt1 Os1 66.510(8) . . ?
C12 Os1 C13 89.0(3) . . ?
C12 Os1 C11 88.6(3) . . ?
C13 Os1 C11 174.1(3) . . ?
C12 Os1 C14 100.7(3) . . ?
C13 Os1 C14 97.5(3) . . ?
C11 Os1 C14 88.2(3) . . ?
C12 Os1 Sn1 101.2(2) . . ?
C13 Os1 Sn1 89.2(2) . . ?
C11 Os1 Sn1 86.0(2) . . ?
C14 Os1 Sn1 157.21(18) . . ?
C12 Os1 Pt1 146.5(2) . . ?
C13 Os1 Pt1 84.3(2) . . ?
C11 Os1 Pt1 100.6(2) . . ?
C14 Os1 Pt1 48.17(18) . . ?
Sn1 Os1 Pt1 111.498(12) . . ?
C12 Os1 Os2 156.6(2) . . ?
C13 Os1 Os2 91.8(2) . . ?
C11 Os1 Os2 88.3(2) . . ?
C14 Os1 Os2 102.31(18) . . ?
Sn1 Os1 Os2 55.518(11) . . ?
Pt1 Os1 Os2 56.663(8) . . ?
C22 Os2 C21 88.7(4) . . ?
C22 Os2 C23 89.2(4) . . ?
C21 Os2 C23 174.9(4) . . ?
C22 Os2 C24 103.9(4) . . ?
C21 Os2 C24 86.4(3) . . ?
C23 Os2 C24 98.6(3) . . ?
C22 Os2 Sn1 98.8(3) . . ?
C21 Os2 Sn1 86.8(2) . . ?
C23 Os2 Sn1 89.0(2) . . ?
C24 Os2 Sn1 156.1(2) . . ?
C22 Os2 Pt1 147.8(3) . . ?
C21 Os2 Pt1 102.2(3) . . ?
C23 Os2 Pt1 81.9(2) . . ?
C24 Os2 Pt1 47.8(2) . . ?
Sn1 Os2 Pt1 111.871(14) . . ?
C22 Os2 Os1 154.5(3) . . ?
C21 Os2 Os1 90.3(3) . . ?
C23 Os2 Os1 89.6(2) . . ?
C24 Os2 Os1 101.4(2) . . ?
Sn1 Os2 Os1 55.733(10) . . ?
Pt1 Os2 Os1 56.827(8) . . ?
Os2 Sn1 Os2 128.91(3) . 2_575 ?
Os2 Sn1 Os1 133.532(8) . 2_575 ?
Os2 Sn1 Os1 68.749(7) 2_575 2_575 ?
Os2 Sn1 Os1 68.749(7) . . ?
Os2 Sn1 Os1 133.533(8) 2_575 . ?
Os1 Sn1 Os1 135.53(3) 2_575 . ?
C35 P1 C39 109.9(4) . . ?
C35 P1 C31 107.8(3) . . ?
C39 P1 C31 106.4(3) . . ?
C35 P1 Pt1 112.6(2) . . ?
C39 P1 Pt1 108.4(2) . . ?
C31 P1 Pt1 111.5(2) . . ?
O11 C11 Os1 177.8(8) . . ?
O12 C12 Os1 178.9(8) . . ?
O13 C13 Os1 179.2(8) . . ?
O14 C14 Pt1 134.0(5) . . ?
O14 C14 Os1 140.0(5) . . ?
Pt1 C14 Os1 83.2(2) . . ?
O21 C21 Os2 174.3(9) . . ?
O22 C22 Os2 179.9(14) . . ?
O23 C23 Os2 177.6(8) . . ?
O24 C24 Pt1 135.2(6) . . ?
O24 C24 Os2 139.3(6) . . ?
Pt1 C24 Os2 83.0(3) . . ?
C33 C31 C34 108.6(7) . . ?
C33 C31 C32 107.9(7) . . ?
C34 C31 C32 106.1(6) . . ?
C33 C31 P1 108.8(5) . . ?
C34 C31 P1 114.8(6) . . ?
C32 C31 P1 110.5(5) . . ?
C38 C35 C36 105.7(7) . . ?
C38 C35 C37 106.8(6) . . ?
C36 C35 C37 107.3(7) . . ?
C38 C35 P1 111.8(5) . . ?
C36 C35 P1 108.5(5) . . ?
C37 C35 P1 116.2(5) . . ?
C40 C39 C41 106.6(7) . . ?
C40 C39 C42 111.8(7) . . ?
C41 C39 C42 106.4(6) . . ?
C40 C39 P1 108.2(6) . . ?
C41 C39 P1 110.1(5) . . ?
C42 C39 P1 113.6(6) . . ?
C1S C1S Cl2S 61.1(9) 2_655 . ?
C1S C1S Cl1S 62.5(9) 2_655 . ?
Cl2S C1S Cl1S 123.6(17) . . ?
C1S Cl1S C1S 54.9(18) . 2_655 ?
C1S Cl2S C1S 57.8(18) . 2_655 ?

loop_
_geom_bond_atom_site_label_1
_geom_bond_atom_site_label_2
_geom_bond_distance
_geom_bond_site_symmetry_2
_geom_bond_publ_flag
Pt1 C24 2.057(7) . ?
Pt1 C14 2.072(6) . ?
Pt1 P1 2.3602(16) . ?
Pt1 Os2 2.7557(3) . ?
Pt1 Os1 2.7609(3) . ?
Os1 C12 1.882(7) . ?
Os1 C13 1.937(8) . ?
Os1 C11 1.940(8) . ?
Os1 C14 2.085(6) . ?
Os1 Sn1 2.6824(3) . ?
Os1 Os2 3.0251(3) . ?
Os2 C22 1.870(8) . ?
Os2 C21 1.940(9) . ?
Os2 C23 1.949(10) . ?
Os2 C24 2.103(7) . ?
Os2 Sn1 2.6756(4) . ?
Sn1 Os2 2.6756(4) 2_575 ?
Sn1 Os1 2.6824(3) 2_575 ?
P1 C35 1.904(6) . ?
P1 C39 1.921(7) . ?
P1 C31 1.928(7) . ?
O11 C11 1.118(10) . ?
O12 C12 1.151(9) . ?
O13 C13 1.144(11) . ?
O14 C14 1.174(7) . ?
O21 C21 1.132(11) . ?
O22 C22 1.153(10) . ?
O23 C23 1.140(11) . ?
O24 C24 1.144(9) . ?
C31 C33 1.527(10) . ?
C31 C34 1.535(11) . ?
C31 C32 1.559(12) . ?
C35 C38 1.544(10) . ?
C35 C36 1.545(12) . ?
C35 C37 1.547(9) . ?
C39 C40 1.498(12) . ?
C39 C41 1.556(10) . ?
C39 C42 1.575(11) . ?
C1S C1S 1.57(5) 2_655 ?
C1S Cl2S 1.626(17) . ?
C1S Cl1S 1.705(17) . ?
Cl1S C1S 1.705(17) 2_655 ?
Cl2S C1S 1.626(17) 2_655 ?
